data_1515649
loop_
_publ_author_name
'Lai-Fung Chan, Sharon'
'Wai-Yin Sun, Raymond'
'Choi, Mei-Yuk'
'Zeng, Yibo'
'Shek, Lam'
'Sin-Yin Chui, Stephen'
'Che, Chi-Ming'

_publ_section_title
;
 An anti-cancer trinuclear ruthenium(iii) complex with 2-thiosalicylate
 ligands attenuates Wnt-\b-catenin signaling
;
_journal_issue 9
_journal_name_full 'Chemical Science'
_journal_page_first 1788
_journal_paper_doi 10.1039/c1sc00203a
_journal_volume 2
_journal_year 2011
_chemical_formula_moiety 'C42 H26 O12 Ru3 S6, C8 H20 N, 6(H2 O)'
_chemical_formula_sum 'C50 H58 N O18 Ru3 S6'
_chemical_formula_weight 1456.60
_chemical_name_systematic
;
?
;
_space_group_IT_number 2
_symmetry_cell_setting triclinic
_symmetry_space_group_name_Hall '-P 1'
_symmetry_space_group_name_H-M 'P -1'
_atom_sites_solution_hydrogens geom
_atom_sites_solution_primary direct
_atom_sites_solution_secondary difmap
_audit_creation_method SHELXL-97
_cell_angle_alpha 106.03(3)
_cell_angle_beta 90.59(4)
_cell_angle_gamma 105.44(2)
_cell_formula_units_Z 1
_cell_length_a 10.577(2)
_cell_length_b 10.715(2)
_cell_length_c 13.367(3)
_cell_measurement_reflns_used 100
_cell_measurement_temperature 298
_cell_measurement_theta_max 35
_cell_measurement_theta_min 3
_cell_volume 1397.7(6)
_computing_structure_refinement 'SHELXL-97 (Sheldrick, 1997)'
_computing_structure_solution 'SHELXS-97 (Sheldrick, 1990)'
_diffrn_ambient_temperature 298
_diffrn_measured_fraction_theta_full 0.969
_diffrn_measured_fraction_theta_max 0.969
_diffrn_radiation_monochromator graphite
_diffrn_radiation_source 'fine-focus sealed tube'
_diffrn_radiation_type MoK\a
_diffrn_radiation_wavelength 0.71073
_diffrn_reflns_av_R_equivalents 0.0157
_diffrn_reflns_av_sigmaI/netI 0.0211
_diffrn_reflns_limit_h_max 12
_diffrn_reflns_limit_h_min -12
_diffrn_reflns_limit_k_max 12
_diffrn_reflns_limit_k_min -12
_diffrn_reflns_limit_l_max 13
_diffrn_reflns_limit_l_min -15
_diffrn_reflns_number 7179
_diffrn_reflns_theta_full 25.02
_diffrn_reflns_theta_max 25.02
_diffrn_reflns_theta_min 1.59
_exptl_absorpt_coefficient_mu 1.097
_exptl_absorpt_correction_T_max 0.96
_exptl_absorpt_correction_T_min 0.94
_exptl_absorpt_correction_type multi-scan
_exptl_absorpt_process_details SADABS
_exptl_crystal_colour purple
_exptl_crystal_density_diffrn 1.730
_exptl_crystal_density_method 'not measured'
_exptl_crystal_description needle
_exptl_crystal_F_000 737
_exptl_crystal_size_max 0.2
_exptl_crystal_size_mid 0.05
_exptl_crystal_size_min 0.05
_refine_diff_density_max 1.078
_refine_diff_density_min -0.682
_refine_diff_density_rms 0.071
_refine_ls_extinction_method none
_refine_ls_goodness_of_fit_ref 1.038
_refine_ls_hydrogen_treatment mixed
_refine_ls_matrix_type full
_refine_ls_number_parameters 403
_refine_ls_number_reflns 4794
_refine_ls_number_restraints 19
_refine_ls_restrained_S_all 2.457
_refine_ls_R_factor_all 0.0317
_refine_ls_R_factor_gt 0.0279
_refine_ls_shift/su_max 0.001
_refine_ls_shift/su_mean 0.000
_refine_ls_structure_factor_coef Fsqd
_refine_ls_weighting_details 'calc w=1/[\s^2^(Fo^2^)+(0.0505P)^2^+0.6185P] where P=(Fo^2^+2Fc^2^)/3'
_refine_ls_weighting_scheme calc
_refine_ls_wR_factor_gt 0.0754
_refine_ls_wR_factor_ref 0.0782
_reflns_number_gt 4307
_reflns_number_total 4794
_reflns_threshold_expression >2sigma(I)
_cod_data_source_file c1sc00203a.txt
_cod_data_source_block fung1
_cod_original_sg_symbol_H-M P-1
_cod_database_code 1515649

loop_
_symmetry_equiv_pos_as_xyz
'x, y, z'
'-x, -y, -z'

loop_
_atom_site_label
_atom_site_type_symbol
_atom_site_fract_x
_atom_site_fract_y
_atom_site_fract_z
_atom_site_U_iso_or_equiv
_atom_site_adp_type
_atom_site_occupancy
_atom_site_symmetry_multiplicity
_atom_site_calc_flag
_atom_site_refinement_flags
_atom_site_disorder_assembly
_atom_site_disorder_group
Ru1 Ru 0.64556(5) 0.53667(5) 0.68277(4) 0.0295(2) Uani 1 1 d . . .
Ru2 Ru 0.5000 0.5000 0.5000 0.0262(2) Uani 1 2 d S . .
S1 S 0.51903(16) 0.33240(16) 0.58147(12) 0.0308(4) Uani 1 1 d . . .
S2 S 0.73497(15) 0.58492(16) 0.53842(12) 0.0311(4) Uani 1 1 d . . .
S3 S 0.48752(16) 0.64008(16) 0.67181(12) 0.0304(4) Uani 1 1 d . . .
O1 O 0.4289(6) 0.4199(7) 0.9260(4) 0.0665(18) Uani 1 1 d . . .
O2 O 0.5683(5) 0.4915(5) 0.8190(4) 0.0397(11) Uani 1 1 d . . .
O3 O 0.9394(6) 0.3301(6) 0.6709(5) 0.0550(14) Uani 1 1 d . . .
H3 H 0.9508 0.3569 0.7356 0.083 Uiso 1 1 d . . .
O4 O 0.7966(5) 0.4483(5) 0.7028(4) 0.0406(11) Uani 1 1 d . . .
O5 O 0.8838(6) 0.9298(6) 0.8394(5) 0.0726(19) Uani 1 1 d . . .
O6 O 0.7675(5) 0.7167(5) 0.7813(4) 0.0428(12) Uani 1 1 d . . .
C1 C 0.3744(7) 0.2783(7) 0.6428(5) 0.0329(14) Uani 1 1 d . . .
C2 C 0.2746(7) 0.1754(7) 0.5759(6) 0.0422(16) Uani 1 1 d . . .
H2A H 0.2870 0.1448 0.5055 0.051 Uiso 1 1 calc R . .
C3 C 0.1575(8) 0.1177(9) 0.6121(7) 0.051(2) Uani 1 1 d . . .
H3A H 0.0923 0.0485 0.5667 0.062 Uiso 1 1 calc R . .
C4 C 0.1390(8) 0.1640(10) 0.7161(7) 0.057(2) Uani 1 1 d . . .
H4A H 0.0601 0.1273 0.7410 0.068 Uiso 1 1 calc R . .
C5 C 0.2355(8) 0.2633(9) 0.7825(6) 0.0513(19) Uani 1 1 d . . .
H5A H 0.2210 0.2931 0.8525 0.062 Uiso 1 1 calc R . .
C6 C 0.3566(7) 0.3226(7) 0.7492(5) 0.0371(15) Uani 1 1 d . . .
C7 C 0.4604(8) 0.4190(7) 0.8333(5) 0.0406(16) Uani 1 1 d . . .
C11 C 0.8086(6) 0.4550(7) 0.4770(5) 0.0351(15) Uani 1 1 d . . .
C12 C 0.8254(7) 0.4409(8) 0.3709(6) 0.0427(17) Uani 1 1 d . . .
H12A H 0.7996 0.4982 0.3390 0.051 Uiso 1 1 calc R . .
C13 C 0.8797(8) 0.3427(9) 0.3128(7) 0.055(2) Uani 1 1 d . . .
H13A H 0.8893 0.3341 0.2423 0.066 Uiso 1 1 calc R . .
C14 C 0.9193(8) 0.2582(9) 0.3590(7) 0.060(2) Uani 1 1 d . . .
H14A H 0.9531 0.1904 0.3194 0.072 Uiso 1 1 calc R . .
C15 C 0.9090(8) 0.2738(8) 0.4633(7) 0.053(2) Uani 1 1 d . . .
H15A H 0.9393 0.2181 0.4942 0.063 Uiso 1 1 calc R . .
C16 C 0.8540(6) 0.3715(7) 0.5252(6) 0.0376(15) Uani 1 1 d . . .
C17 C 0.8584(7) 0.3879(7) 0.6390(6) 0.0392(16) Uani 1 1 d . . .
C21 C 0.5671(7) 0.8122(6) 0.6806(5) 0.0326(14) Uani 1 1 d . . .
C22 C 0.4864(8) 0.8767(7) 0.6423(5) 0.0416(16) Uani 1 1 d . . .
H22A H 0.4003 0.8282 0.6157 0.050 Uiso 1 1 calc R . .
C23 C 0.5311(9) 1.0090(8) 0.6431(7) 0.052(2) Uani 1 1 d . . .
H23A H 0.4758 1.0499 0.6176 0.062 Uiso 1 1 calc R . .
C24 C 0.6576(10) 1.0808(9) 0.6817(8) 0.065(2) Uani 1 1 d . . .
H24A H 0.6893 1.1700 0.6804 0.078 Uiso 1 1 calc R . .
C25 C 0.7386(9) 1.0217(8) 0.7225(7) 0.055(2) Uani 1 1 d . . .
H25A H 0.8237 1.0729 0.7499 0.066 Uiso 1 1 calc R . .
C26 C 0.6959(7) 0.8861(7) 0.7240(5) 0.0386(15) Uani 1 1 d . . .
C27 C 0.7881(7) 0.8389(8) 0.7834(6) 0.0423(17) Uani 1 1 d . . .
N1 N 0.5000 1.0000 1.0000 0.070(3) Uani 1 2 d S . .
C20A C 0.537(3) 1.147(3) 1.068(2) 0.090(8) Uani 0.50 1 d P A -1
H20A H 0.57(3) 1.16(3) 1.14(2) 0.108 Uiso 0.50 1 d P B -1
H20B H 0.44(3) 1.16(3) 1.09(2) 0.108 Uiso 0.50 1 d P C -1
C20B C 0.599(3) 1.083(3) 0.943(2) 0.090(7) Uani 0.50 1 d PD A -2
H20C H 0.546(9) 1.05(3) 0.877(5) 0.109 Uiso 0.50 1 d PD D -2
H20D H 0.674(16) 1.05(3) 0.941(16) 0.109 Uiso 0.50 1 d PD E -2
C10 C 0.6424(19) 1.2391(17) 1.0153(16) 0.136(6) Uani 1 1 d . . .
H10A H 0.6658 1.3312 1.0586 0.203 Uiso 1 1 calc R A .
H10B H 0.6054 1.2340 0.9479 0.203 Uiso 1 1 calc R . .
H10C H 0.7196 1.2076 1.0073 0.203 Uiso 1 1 calc R . .
C30 C 0.6837(18) 0.963(2) 1.1018(14) 0.139(7) Uani 1 1 d . . .
H30A H 0.7178 0.9716 1.1711 0.208 Uiso 1 1 calc R A .
H30B H 0.7494 1.0149 1.0692 0.208 Uiso 1 1 calc R . .
H30C H 0.6608 0.8691 1.0614 0.208 Uiso 1 1 calc R . .
C40A C 0.555(3) 1.016(3) 1.1081(17) 0.086(7) Uani 0.50 1 d PD A -1
H40A H 0.484(16) 0.959(19) 1.133(18) 0.103 Uiso 0.50 1 d PD F -1
H40B H 0.57(3) 1.110(6) 1.146(19) 0.103 Uiso 0.50 1 d PD G -1
C40B C 0.623(3) 0.948(3) 0.9877(19) 0.085(7) Uani 0.50 1 d PD A -2
H40C H 0.680(16) 1.000(19) 0.949(15) 0.102 Uiso 0.50 1 d PD H -2
H40D H 0.59(3) 0.855(9) 0.948(15) 0.102 Uiso 0.50 1 d PD I -2
O1W O 0.8468(10) 0.5880(10) 0.9606(7) 0.105(3) Uani 1 1 d D . .
H1WA H 0.9211(10) 0.6416(10) 0.9637(7) 0.126 Uiso 1 1 d RD . .
H1WB H 0.7946(10) 0.6031(10) 0.9212(7) 0.126 Uiso 1 1 d RD . .
O2W O 0.9576(12) 0.3867(12) 0.8662(7) 0.131(4) Uani 1 1 d D . .
H2WA H 0.8997(12) 0.4185(12) 0.8964(7) 0.157 Uiso 1 1 d RD . .
H2WB H 1.0069(12) 0.3761(12) 0.9104(7) 0.157 Uiso 1 1 d RD . .
O3W O 1.0227(12) 0.8394(9) 0.9773(8) 0.150(5) Uani 1 1 d D . .
H3WA H 1.0535(12) 0.9101(9) 1.0341(8) 0.180 Uiso 1 1 d RD . .
H3WB H 0.9598(12) 0.8780(9) 0.9577(8) 0.180 Uiso 1 1 d RD . .

loop_
_atom_site_aniso_label
_atom_site_aniso_U_11
_atom_site_aniso_U_22
_atom_site_aniso_U_33
_atom_site_aniso_U_23
_atom_site_aniso_U_13
_atom_site_aniso_U_12
Ru1 0.0333(3) 0.0304(3) 0.0259(3) 0.0084(2) 0.0000(2) 0.0104(2)
Ru2 0.0303(4) 0.0258(4) 0.0237(4) 0.0074(3) 0.0020(3) 0.0094(3)
S1 0.0382(8) 0.0290(8) 0.0274(8) 0.0095(6) 0.0027(6) 0.0117(7)
S2 0.0314(8) 0.0312(8) 0.0325(8) 0.0112(7) 0.0025(6) 0.0097(6)
S3 0.0331(8) 0.0301(8) 0.0276(8) 0.0066(6) 0.0027(6) 0.0100(6)
O1 0.074(4) 0.080(4) 0.029(3) 0.017(3) 0.007(3) -0.006(3)
O2 0.047(3) 0.044(3) 0.027(2) 0.011(2) 0.001(2) 0.009(2)
O3 0.054(3) 0.062(4) 0.065(4) 0.029(3) 0.003(3) 0.032(3)
O4 0.043(3) 0.045(3) 0.041(3) 0.017(2) 0.000(2) 0.019(2)
O5 0.056(4) 0.050(4) 0.094(5) 0.004(3) -0.031(3) 0.004(3)
O6 0.043(3) 0.041(3) 0.038(3) 0.004(2) -0.008(2) 0.009(2)
C1 0.039(3) 0.032(3) 0.034(3) 0.015(3) 0.003(3) 0.014(3)
C2 0.048(4) 0.038(4) 0.040(4) 0.014(3) -0.001(3) 0.009(3)
C3 0.043(4) 0.050(5) 0.059(5) 0.021(4) -0.006(4) 0.004(4)
C4 0.037(4) 0.073(6) 0.064(6) 0.030(5) 0.009(4) 0.012(4)
C5 0.048(4) 0.068(6) 0.043(4) 0.021(4) 0.011(4) 0.020(4)
C6 0.042(4) 0.039(4) 0.034(4) 0.014(3) 0.003(3) 0.015(3)
C7 0.053(4) 0.042(4) 0.031(4) 0.013(3) 0.006(3) 0.017(3)
C11 0.026(3) 0.036(4) 0.040(4) 0.009(3) 0.004(3) 0.007(3)
C12 0.034(4) 0.050(4) 0.042(4) 0.011(3) 0.005(3) 0.010(3)
C13 0.042(4) 0.068(6) 0.044(4) 0.000(4) 0.009(3) 0.014(4)
C14 0.049(5) 0.058(5) 0.065(6) -0.004(4) 0.011(4) 0.025(4)
C15 0.047(4) 0.047(5) 0.067(6) 0.011(4) 0.006(4) 0.022(4)
C16 0.031(3) 0.034(4) 0.047(4) 0.010(3) 0.001(3) 0.009(3)
C17 0.032(3) 0.034(4) 0.052(4) 0.015(3) -0.002(3) 0.008(3)
C21 0.041(4) 0.027(3) 0.029(3) 0.005(3) 0.009(3) 0.013(3)
C22 0.050(4) 0.038(4) 0.036(4) 0.005(3) 0.004(3) 0.017(3)
C23 0.067(5) 0.042(4) 0.052(5) 0.018(4) 0.004(4) 0.023(4)
C24 0.076(6) 0.038(5) 0.085(7) 0.027(5) 0.010(5) 0.012(4)
C25 0.050(5) 0.040(4) 0.068(6) 0.014(4) 0.008(4) 0.003(4)
C26 0.041(4) 0.035(4) 0.037(4) 0.006(3) 0.008(3) 0.012(3)
C27 0.038(4) 0.045(4) 0.037(4) 0.001(3) 0.002(3) 0.010(3)
N1 0.097(9) 0.086(8) 0.044(6) 0.019(6) 0.024(6) 0.053(7)
C20A 0.12(2) 0.088(17) 0.064(14) 0.006(12) 0.021(15) 0.053(17)
C20B 0.103(19) 0.10(2) 0.072(15) 0.028(14) 0.025(14) 0.039(16)
C10 0.142(14) 0.097(11) 0.173(17) 0.051(12) 0.016(13) 0.031(10)
C30 0.141(14) 0.181(18) 0.131(14) 0.079(13) -0.008(11) 0.072(13)
C40A 0.106(19) 0.12(2) 0.054(12) 0.031(13) 0.018(12) 0.063(17)
C40B 0.101(18) 0.099(18) 0.078(15) 0.022(14) 0.021(13) 0.068(15)
O1W 0.107(7) 0.132(8) 0.079(6) 0.023(5) 0.015(5) 0.046(6)
O2W 0.170(10) 0.194(11) 0.064(5) 0.019(6) -0.010(5) 0.128(9)
O3W 0.136(9) 0.094(7) 0.193(12) 0.002(8) -0.031(8) 0.030(7)

loop_
_atom_type_symbol
_atom_type_description
_atom_type_scat_dispersion_real
_atom_type_scat_dispersion_imag
_atom_type_scat_source
C C 0.0033 0.0016 'International Tables Vol C Tables 4.2.6.8 and 6.1.1.4'
H H 0.0000 0.0000 'International Tables Vol C Tables 4.2.6.8 and 6.1.1.4'
N N 0.0061 0.0033 'International Tables Vol C Tables 4.2.6.8 and 6.1.1.4'
O O 0.0106 0.0060 'International Tables Vol C Tables 4.2.6.8 and 6.1.1.4'
S S 0.1246 0.1234 'International Tables Vol C Tables 4.2.6.8 and 6.1.1.4'
Ru Ru -1.2594 0.8363 'International Tables Vol C Tables 4.2.6.8 and 6.1.1.4'

loop_
_geom_angle_atom_site_label_1
_geom_angle_atom_site_label_2
_geom_angle_atom_site_label_3
_geom_angle
_geom_angle_site_symmetry_1
_geom_angle_site_symmetry_3
O6 Ru1 O4 86.5(2) . .
O6 Ru1 O2 87.5(2) . .
O4 Ru1 O2 88.43(19) . .
O6 Ru1 S3 90.42(15) . .
O4 Ru1 S3 176.35(14) . .
O2 Ru1 S3 89.49(14) . .
O6 Ru1 S1 175.97(14) . .
O4 Ru1 S1 90.02(15) . .
O2 Ru1 S1 90.34(14) . .
S3 Ru1 S1 92.99(6) . .
O6 Ru1 S2 91.63(15) . .
O4 Ru1 S2 89.89(14) . .
O2 Ru1 S2 178.17(14) . .
S3 Ru1 S2 92.16(6) . .
S1 Ru1 S2 90.39(6) . .
O6 Ru1 Ru2 128.07(14) . .
O4 Ru1 Ru2 127.42(14) . .
O2 Ru1 Ru2 125.58(13) . .
S3 Ru1 Ru2 56.17(5) . .
S1 Ru1 Ru2 55.86(5) . .
S2 Ru1 Ru2 56.14(4) . .
S1 Ru2 S1 180.0 2_666 .
S1 Ru2 S3 86.81(6) 2_666 2_666
S1 Ru2 S3 93.19(6) . 2_666
S1 Ru2 S3 93.19(6) 2_666 .
S1 Ru2 S3 86.81(6) . .
S3 Ru2 S3 180.0 2_666 .
S1 Ru2 S2 95.16(6) 2_666 .
S1 Ru2 S2 84.84(6) . .
S3 Ru2 S2 94.06(7) 2_666 .
S3 Ru2 S2 85.94(7) . .
S1 Ru2 S2 84.84(6) 2_666 2_666
S1 Ru2 S2 95.16(6) . 2_666
S3 Ru2 S2 85.94(7) 2_666 2_666
S3 Ru2 S2 94.06(7) . 2_666
S2 Ru2 S2 180.0 . 2_666
S1 Ru2 Ru1 51.98(5) 2_666 2_666
S1 Ru2 Ru1 128.02(5) . 2_666
S3 Ru2 Ru1 51.56(4) 2_666 2_666
S3 Ru2 Ru1 128.44(4) . 2_666
S2 Ru2 Ru1 127.94(5) . 2_666
S2 Ru2 Ru1 52.06(5) 2_666 2_666
S1 Ru2 Ru1 128.02(5) 2_666 .
S1 Ru2 Ru1 51.98(5) . .
S3 Ru2 Ru1 128.44(4) 2_666 .
S3 Ru2 Ru1 51.56(4) . .
S2 Ru2 Ru1 52.06(5) . .
S2 Ru2 Ru1 127.94(5) 2_666 .
Ru1 Ru2 Ru1 180.0 2_666 .
C1 S1 Ru1 109.9(2) . .
C1 S1 Ru2 110.9(2) . .
Ru1 S1 Ru2 72.15(5) . .
C11 S2 Ru1 107.8(2) . .
C11 S2 Ru2 109.1(2) . .
Ru1 S2 Ru2 71.80(5) . .
C21 S3 Ru1 107.8(2) . .
C21 S3 Ru2 109.4(2) . .
Ru1 S3 Ru2 72.27(5) . .
C7 O2 Ru1 132.1(4) . .
C17 O4 Ru1 131.2(5) . .
C27 O6 Ru1 132.7(5) . .
C2 C1 C6 119.3(6) . .
C2 C1 S1 114.0(5) . .
C6 C1 S1 126.6(5) . .
C3 C2 C1 121.4(7) . .
C4 C3 C2 119.2(8) . .
C5 C4 C3 120.2(8) . .
C4 C5 C6 122.4(8) . .
C1 C6 C5 117.6(7) . .
C1 C6 C7 125.6(6) . .
C5 C6 C7 116.5(6) . .
O2 C7 O1 121.0(7) . .
O2 C7 C6 125.9(6) . .
O1 C7 C6 113.1(7) . .
C12 C11 C16 118.7(6) . .
C12 C11 S2 114.7(5) . .
C16 C11 S2 126.6(5) . .
C13 C12 C11 121.0(8) . .
C14 C13 C12 120.2(8) . .
C15 C14 C13 119.8(8) . .
C14 C15 C16 122.0(8) . .
C15 C16 C11 118.2(7) . .
C15 C16 C17 117.4(7) . .
C11 C16 C17 124.1(6) . .
O4 C17 O3 119.4(7) . .
O4 C17 C16 127.2(6) . .
O3 C17 C16 113.4(6) . .
C22 C21 C26 119.5(6) . .
C22 C21 S3 113.7(5) . .
C26 C21 S3 126.8(5) . .
C23 C22 C21 121.6(7) . .
C24 C23 C22 119.6(8) . .
C23 C24 C25 120.3(8) . .
C24 C25 C26 121.8(8) . .
C21 C26 C25 117.1(7) . .
C21 C26 C27 126.1(6) . .
C25 C26 C27 116.4(7) . .
O6 C27 O5 121.3(7) . .
O6 C27 C26 122.4(6) . .
O5 C27 C26 116.3(7) . .
C40A N1 C40A 180.000(15) 2_677 .
C40A N1 C20A 112.3(15) 2_677 .
C40A N1 C20A 67.7(15) . .
C40A N1 C20A 67.7(15) 2_677 2_677
C40A N1 C20A 112.3(15) . 2_677
C20A N1 C20A 180.000(10) . 2_677
C40A N1 C20B 68.3(16) 2_677 .
C40A N1 C20B 111.7(16) . .
C20A N1 C20B 73.3(15) . .
C20A N1 C20B 106.7(15) 2_677 .
C40A N1 C20B 111.7(16) 2_677 2_677
C40A N1 C20B 68.3(16) . 2_677
C20A N1 C20B 106.7(15) . 2_677
C20A N1 C20B 73.3(15) 2_677 2_677
C20B N1 C20B 180(2) . 2_677
C40A N1 C40B 106.9(13) 2_677 .
C40A N1 C40B 73.1(13) . .
C20A N1 C40B 110.1(17) . .
C20A N1 C40B 69.9(16) 2_677 .
C20B N1 C40B 70.8(15) . .
C20B N1 C40B 109.2(15) 2_677 .
C40A N1 C40B 73.1(13) 2_677 2_677
C40A N1 C40B 106.9(13) . 2_677
C20A N1 C40B 69.9(16) . 2_677
C20A N1 C40B 110.1(17) 2_677 2_677
C20B N1 C40B 109.2(15) . 2_677
C20B N1 C40B 70.8(15) 2_677 2_677
C40B N1 C40B 180.00(2) . 2_677
N1 C20A C10 109.7(16) . .
N1 C20A C40A 55.3(13) . .
C10 C20A C40A 127(2) . .
N1 C20B C10 107.8(16) . .
N1 C20B C40B 54.8(12) . .
C10 C20B C40B 123(2) . .
C20A C10 C20B 69.3(14) . .
C40B C30 C40A 69.1(12) . .
N1 C40A C30 109.9(14) . .
N1 C40A C20A 57.0(12) . .
C30 C40A C20A 126(2) . .
N1 C40B C30 107.9(15) . .
N1 C40B C20B 54.4(11) . .
C30 C40B C20B 126(2) . .

loop_
_geom_bond_atom_site_label_1
_geom_bond_atom_site_label_2
_geom_bond_distance
_geom_bond_site_symmetry_2
Ru1 O6 2.087(5) .
Ru1 O4 2.111(5) .
Ru1 O2 2.127(5) .
Ru1 S3 2.2615(17) .
Ru1 S1 2.276(2) .
Ru1 S2 2.2831(18) .
Ru1 Ru2 2.7502(10) .
Ru2 S1 2.3915(16) 2_666
Ru2 S1 2.3915(16) .
Ru2 S3 2.3985(18) 2_666
Ru2 S3 2.3985(18) .
Ru2 S2 2.4040(17) .
Ru2 S2 2.4040(17) 2_666
Ru2 Ru1 2.7502(10) 2_666
S1 C1 1.779(7) .
S2 C11 1.783(7) .
S3 C21 1.782(7) .
O1 C7 1.284(9) .
O2 C7 1.247(9) .
O3 C17 1.311(9) .
O4 C17 1.227(9) .
O5 C27 1.262(9) .
O6 C27 1.261(9) .
C1 C2 1.395(10) .
C1 C6 1.402(10) .
C2 C3 1.386(11) .
C3 C4 1.376(12) .
C4 C5 1.357(12) .
C5 C6 1.406(11) .
C6 C7 1.505(10) .
C11 C12 1.403(10) .
C11 C16 1.409(10) .
C12 C13 1.385(11) .
C13 C14 1.372(13) .
C14 C15 1.367(13) .
C15 C16 1.406(11) .
C16 C17 1.481(10) .
C21 C22 1.403(10) .
C21 C26 1.405(10) .
C22 C23 1.366(11) .
C23 C24 1.366(13) .
C24 C25 1.379(13) .
C25 C26 1.408(11) .
C26 C27 1.518(10) .
N1 C40A 1.50(2) 2_677
N1 C40A 1.50(2) .
N1 C20A 1.53(3) .
N1 C20A 1.53(3) 2_677
N1 C20B 1.53(3) .
N1 C20B 1.53(3) 2_677
N1 C40B 1.54(2) .
N1 C40B 1.54(2) 2_677
C20A C10 1.59(3) .
C20A C40A 1.69(4) .
C20B C10 1.63(3) .
C20B C40B 1.78(4) .
C30 C40B 1.60(3) .
C30 C40A 1.60(3) .
